data_7056886
loop_
_publ_author_name
'O&#x2019;Donoghue, Richard'
'Rahman, Shafiqur'
'Mallick, Bert'
'Winter, Manuela'
'Rogalla, Detlef'
'Becker, Hans-Werner'
'Devi, Anjana'

_publ_section_title
;
 Molecular engineering of Ga-ketoiminates: synthesis, structure and
 evaluation as precursors for the additive-free spin-coated deposition of
 gallium oxide thin films
;
_journal_issue 5
_journal_name_full 'New Journal of Chemistry'
_journal_page_first 3196
_journal_paper_doi 10.1039/C7NJ04334A
_journal_volume 42
_journal_year 2018
_chemical_formula_moiety 'C8 H14 Cl2 Ga N O'
_chemical_formula_sum 'C8 H14 Cl2 Ga N O'
_chemical_formula_weight 280.82
_chemical_properties_physical Air-sensitive,Moisture-sensitive
_space_group_crystal_system monoclinic
_space_group_IT_number 14
_space_group_name_Hall '-P 2yn'
_space_group_name_H-M_alt 'P 1 21/n 1'
_symmetry_space_group_name_Hall '-P 2yn'
_symmetry_space_group_name_H-M 'P 1 21/n 1'
_atom_sites_solution_hydrogens geom
_atom_sites_solution_primary direct
_audit_block_doi 10.5517/ccdc.csd.cc1q3ht4
_audit_creation_date 2017-08-03
_audit_creation_method
;
Olex2 1.2
(compiled 2017.07.20 svn.r3457 for OlexSys, GUI svn.r5370)
;
_audit_update_record
;
2017-10-26 deposited with the CCDC.
2017-12-28 downloaded from the CCDC.
;
_cell_angle_alpha 90
_cell_angle_beta 93.923(3)
_cell_angle_gamma 90
_cell_formula_units_Z 4
_cell_length_a 9.6310(4)
_cell_length_b 9.5059(4)
_cell_length_c 12.4590(4)
_cell_measurement_reflns_used 2145
_cell_measurement_temperature 110(2)
_cell_measurement_theta_max 76.2970
_cell_measurement_theta_min 4.6730
_cell_volume 1137.97(8)
_computing_cell_refinement
;
CrysAlisPro, Agilent Technologies,
Version 1.171.37.34 (release 22-05-2014 CrysAlis171 .NET)
(compiled May 22 2014,16:03:01)
;
_computing_data_collection
;
CrysAlisPro, Agilent Technologies,
Version 1.171.37.34 (release 22-05-2014 CrysAlis171 .NET)
(compiled May 22 2014,16:03:01)
;
_computing_data_reduction
;
CrysAlisPro, Agilent Technologies,
Version 1.171.37.34 (release 22-05-2014 CrysAlis171 .NET)
(compiled May 22 2014,16:03:01)
;
_computing_molecular_graphics 'Olex2 (Dolomanov et al., 2009)'
_computing_publication_material 'Olex2 (Dolomanov et al., 2009)'
_computing_structure_refinement 'ShelXL (Sheldrick, 2015)'
_computing_structure_solution 'ShelXS (Sheldrick, 2008)'
_diffrn_ambient_temperature 110.0
_diffrn_detector_area_resol_mean 10.4372
_diffrn_detector_type Atlas
_diffrn_measured_fraction_theta_full 1.000
_diffrn_measured_fraction_theta_max 1.000
_diffrn_measurement_details
;
#__ type_ start__ end____ width___ exp.time_
  1 omega   27.00  114.00   1.0000    1.0000
omega____ theta____ kappa____ phi______ frames
    -       41.3552   38.0000   30.0000 87

#__ type_ start__ end____ width___ exp.time_
  2 omega   96.00  156.00   1.0000    1.0000
omega____ theta____ kappa____ phi______ frames
    -      113.0000   45.0000  -90.0000 60

#__ type_ start__ end____ width___ exp.time_
  3 omega  108.00  150.00   1.0000    1.0000
omega____ theta____ kappa____ phi______ frames
    -      113.0000   30.0000  -30.0000 42

#__ type_ start__ end____ width___ exp.time_
  4 omega   87.00  155.00   1.0000    1.0000
omega____ theta____ kappa____ phi______ frames
    -      113.0000   61.0000 -150.0000 68

#__ type_ start__ end____ width___ exp.time_
  5 omega   49.00   74.00   1.0000    1.0000
omega____ theta____ kappa____ phi______ frames
    -      113.0000  -45.0000 -120.0000 25

#__ type_ start__ end____ width___ exp.time_
  6 omega   35.00   66.00   1.0000    1.0000
omega____ theta____ kappa____ phi______ frames
    -      113.0000  -30.0000  -60.0000 31

#__ type_ start__ end____ width___ exp.time_
  7 omega   35.00   60.00   1.0000    1.0000
omega____ theta____ kappa____ phi______ frames
    -      113.0000  -30.0000  -30.0000 25

#__ type_ start__ end____ width___ exp.time_
  8 omega   38.00   75.00   1.0000    1.0000
omega____ theta____ kappa____ phi______ frames
    -      113.0000  -45.0000   30.0000 37

#__ type_ start__ end____ width___ exp.time_
  9 omega   43.00   69.00   1.0000    1.0000
omega____ theta____ kappa____ phi______ frames
    -      113.0000  -30.0000   60.0000 26

#__ type_ start__ end____ width___ exp.time_
 10 omega   35.00   61.00   1.0000    1.0000
omega____ theta____ kappa____ phi______ frames
    -      113.0000  -30.0000  120.0000 26

#__ type_ start__ end____ width___ exp.time_
 11 omega   39.00   65.00   1.0000    1.0000
omega____ theta____ kappa____ phi______ frames
    -      113.0000  -30.0000   90.0000 26

#__ type_ start__ end____ width___ exp.time_
 12 omega   33.00   98.00   1.0000    1.0000
omega____ theta____ kappa____ phi______ frames
    -       41.3552 -125.0000   60.0000 65

#__ type_ start__ end____ width___ exp.time_
 13 omega   46.00  114.00   1.0000    1.0000
omega____ theta____ kappa____ phi______ frames
    -      113.0000 -111.0000  -60.0000 68

#__ type_ start__ end____ width___ exp.time_
 14 omega -106.00  -70.00   1.0000    1.0000
omega____ theta____ kappa____ phi______ frames
    -      -41.3552 -140.0000   15.0000 36

#__ type_ start__ end____ width___ exp.time_
 15 omega -119.00  -88.00   1.0000    1.0000
omega____ theta____ kappa____ phi______ frames
    -      -41.3552  -99.0000  -60.0000 31

#__ type_ start__ end____ width___ exp.time_
 16 omega -124.00  -99.00   1.0000    1.0000
omega____ theta____ kappa____ phi______ frames
    -      -41.3552  -99.0000   30.0000 25
;
_diffrn_measurement_device 'four-circle diffractometer'
_diffrn_measurement_device_type 'multiwire proportional'
_diffrn_measurement_method 'phi and omega scans'
_diffrn_radiation_monochromator graphite
_diffrn_radiation_type CuK\a
_diffrn_radiation_wavelength 1.54178
_diffrn_reflns_av_R_equivalents 0.0205
_diffrn_reflns_av_unetI/netI 0.0292
_diffrn_reflns_Laue_measured_fraction_full 1.000
_diffrn_reflns_Laue_measured_fraction_max 1.000
_diffrn_reflns_limit_h_max 8
_diffrn_reflns_limit_h_min -11
_diffrn_reflns_limit_k_max 10
_diffrn_reflns_limit_k_min -11
_diffrn_reflns_limit_l_max 15
_diffrn_reflns_limit_l_min -12
_diffrn_reflns_number 4035
_diffrn_reflns_point_group_measured_fraction_full 1.000
_diffrn_reflns_point_group_measured_fraction_max 1.000
_diffrn_reflns_theta_full 67.679
_diffrn_reflns_theta_max 69.994
_diffrn_reflns_theta_min 5.624
_exptl_absorpt_coefficient_mu 7.338
_exptl_absorpt_correction_T_max 1.00000
_exptl_absorpt_correction_T_min 0.52250
_exptl_absorpt_correction_type multi-scan
_exptl_absorpt_process_details
;
CrysAlisPro, Agilent Technologies,
Version 1.171.37.34 (release 22-05-2014 CrysAlis171 .NET)
(compiled May 22 2014,16:03:01)
Empirical absorption correction using spherical harmonics,
 implemented in SCALE3 ABSPACK scaling algorithm.
;
_exptl_crystal_colour colourless
_exptl_crystal_colour_primary colourless
_exptl_crystal_density_diffrn 1.639
_exptl_crystal_description block
_exptl_crystal_F_000 568
_exptl_crystal_size_max 0.2
_exptl_crystal_size_mid 0.189
_exptl_crystal_size_min 0.053
_refine_diff_density_max 0.273
_refine_diff_density_min -0.432
_refine_diff_density_rms 0.068
_refine_ls_extinction_method none
_refine_ls_goodness_of_fit_ref 1.029
_refine_ls_hydrogen_treatment constr
_refine_ls_matrix_type full
_refine_ls_number_parameters 122
_refine_ls_number_reflns 2156
_refine_ls_number_restraints 0
_refine_ls_restrained_S_all 1.029
_refine_ls_R_factor_all 0.0292
_refine_ls_R_factor_gt 0.0239
_refine_ls_shift/su_max 0.001
_refine_ls_shift/su_mean 0.000
_refine_ls_structure_factor_coef Fsqd
_refine_ls_weighting_details 'w=1/[\s^2^(Fo^2^)+(0.0315P)^2^] where P=(Fo^2^+2Fc^2^)/3'
_refine_ls_weighting_scheme calc
_refine_ls_wR_factor_gt 0.0558
_refine_ls_wR_factor_ref 0.0592
_reflns_Friedel_coverage 0.000
_reflns_number_gt 1923
_reflns_number_total 2156
_reflns_threshold_expression 'I > 2\s(I)'
_cod_data_source_file c7nj04334a2.cif
_cod_data_source_block cvd484
_cod_depositor_comments 'Adding full bibliography for 7056886--7056889.cif.'
_cod_database_code 7056886
_shelxl_version_number 2013-4
_shelx_space_group_comment
;
The symmetry employed for this shelxl refinement is uniquely defined
by the following loop, which should always be used as a source of
symmetry information in preference to the above space-group names.
They are only intended as comments.
;
_olex2_refinement_description
;
1. Fixed Uiso
 At 1.2 times of:
  All C(H) groups
 At 1.5 times of:
  All C(H,H,H) groups
2.a Ternary CH refined with riding coordinates:
 C7(H7)
2.b Aromatic/amide H refined with riding coordinates:
 C3(H3)
2.c Idealised Me refined as rotating group:
 C6(H6A,H6B,H6C), C8(H8A,H8B,H8C), C5(H5A,H5B,H5C), C1(H1A,H1B,H1C)
;
_olex2_submission_special_instructions 'No special instructions were received'

loop_
_space_group_symop_operation_xyz
'x, y, z'
'-x+1/2, y+1/2, -z+1/2'
'-x, -y, -z'
'x-1/2, -y-1/2, z-1/2'

loop_
_atom_site_label
_atom_site_type_symbol
_atom_site_fract_x
_atom_site_fract_y
_atom_site_fract_z
_atom_site_U_iso_or_equiv
_atom_site_adp_type
_atom_site_occupancy
_atom_site_site_symmetry_order
_atom_site_calc_flag
_atom_site_refinement_flags_posn
Ga1 Ga 0.49403(3) 0.72815(3) 0.65747(2) 0.01590(9) Uani 1 1 d .
Cl1 Cl 0.50110(5) 0.51681(5) 0.72262(4) 0.02168(12) Uani 1 1 d .
Cl2 Cl 0.45202(6) 0.87511(6) 0.78407(4) 0.02462(13) Uani 1 1 d .
O1 O 0.66571(15) 0.77594(16) 0.61107(11) 0.0212(3) Uani 1 1 d .
N1 N 0.37730(18) 0.74741(18) 0.52683(13) 0.0157(3) Uani 1 1 d .
C4 C 0.4305(2) 0.8006(2) 0.44043(16) 0.0172(4) Uani 1 1 d .
C2 C 0.6777(2) 0.8295(2) 0.51462(16) 0.0175(4) Uani 1 1 d .
C3 C 0.5716(2) 0.8445(2) 0.43714(16) 0.0185(4) Uani 1 1 d .
H3 H 0.5948 0.8899 0.3728 0.022 Uiso 1 1 calc R
C7 C 0.2315(2) 0.6942(2) 0.52249(17) 0.0184(4) Uani 1 1 d .
H7 H 0.1748 0.7485 0.4664 0.022 Uiso 1 1 calc R
C6 C 0.2282(2) 0.5387(2) 0.49082(17) 0.0221(4) Uani 1 1 d .
H6A H 0.2684 0.5273 0.4212 0.033 Uiso 1 1 calc GR
H6B H 0.1317 0.5053 0.4854 0.033 Uiso 1 1 calc GR
H6C H 0.2825 0.4839 0.5456 0.033 Uiso 1 1 calc GR
C8 C 0.1699(2) 0.7170(2) 0.63083(18) 0.0235(5) Uani 1 1 d .
H8A H 0.2219 0.6610 0.6861 0.035 Uiso 1 1 calc GR
H8B H 0.0721 0.6879 0.6258 0.035 Uiso 1 1 calc GR
H8C H 0.1763 0.8169 0.6501 0.035 Uiso 1 1 calc GR
C5 C 0.3406(2) 0.8183(2) 0.33735(16) 0.0218(4) Uani 1 1 d .
H5A H 0.3022 0.7268 0.3143 0.033 Uiso 1 1 calc GR
H5B H 0.3968 0.8562 0.2814 0.033 Uiso 1 1 calc GR
H5C H 0.2643 0.8834 0.3494 0.033 Uiso 1 1 calc GR
C1 C 0.8230(2) 0.8726(2) 0.49468(17) 0.0230(5) Uani 1 1 d .
H1A H 0.8630 0.9260 0.5566 0.034 Uiso 1 1 calc GR
H1B H 0.8216 0.9314 0.4300 0.034 Uiso 1 1 calc GR
H1C H 0.8795 0.7886 0.4843 0.034 Uiso 1 1 calc GR

loop_
_atom_site_aniso_label
_atom_site_aniso_U_11
_atom_site_aniso_U_22
_atom_site_aniso_U_33
_atom_site_aniso_U_23
_atom_site_aniso_U_13
_atom_site_aniso_U_12
Ga1 0.01805(14) 0.01589(15) 0.01372(13) 0.00122(9) 0.00074(9) -0.00044(10)
Cl1 0.0238(3) 0.0175(2) 0.0237(2) 0.00566(19) 0.00169(19) 0.00143(19)
Cl2 0.0360(3) 0.0200(3) 0.0179(2) -0.00278(19) 0.00280(19) 0.0002(2)
O1 0.0186(8) 0.0279(8) 0.0167(7) 0.0040(6) -0.0006(6) -0.0033(6)
N1 0.0148(8) 0.0155(8) 0.0166(8) -0.0005(7) -0.0004(6) -0.0004(7)
C4 0.0194(10) 0.0146(10) 0.0175(9) -0.0007(8) 0.0012(8) 0.0036(8)
C2 0.0208(10) 0.0128(10) 0.0195(10) -0.0013(8) 0.0041(8) -0.0002(8)
C3 0.0222(10) 0.0173(10) 0.0162(9) 0.0023(8) 0.0040(8) 0.0006(8)
C7 0.0128(10) 0.0205(11) 0.0217(10) 0.0012(8) -0.0002(7) 0.0009(8)
C6 0.0192(10) 0.0206(11) 0.0266(11) -0.0018(9) 0.0021(8) -0.0030(9)
C8 0.0199(11) 0.0238(12) 0.0275(11) 0.0005(9) 0.0073(9) 0.0012(9)
C5 0.0208(11) 0.0251(11) 0.0190(10) 0.0041(9) -0.0019(8) 0.0010(9)
C1 0.0204(11) 0.0253(12) 0.0235(10) -0.0013(9) 0.0028(8) -0.0026(9)

loop_
_atom_type_symbol
_atom_type_description
_atom_type_scat_dispersion_real
_atom_type_scat_dispersion_imag
_atom_type_scat_source
C C 0.0181 0.0091 'International Tables Vol C Tables 4.2.6.8 and 6.1.1.4'
H H 0.0000 0.0000 'International Tables Vol C Tables 4.2.6.8 and 6.1.1.4'
Cl Cl 0.3639 0.7018 'International Tables Vol C Tables 4.2.6.8 and 6.1.1.4'
Ga Ga -1.2846 0.7763 'International Tables Vol C Tables 4.2.6.8 and 6.1.1.4'
N N 0.0311 0.0180 'International Tables Vol C Tables 4.2.6.8 and 6.1.1.4'
O O 0.0492 0.0322 'International Tables Vol C Tables 4.2.6.8 and 6.1.1.4'

loop_
_geom_angle_atom_site_label_1
_geom_angle_atom_site_label_2
_geom_angle_atom_site_label_3
_geom_angle
Cl2 Ga1 Cl1 109.15(2)
O1 Ga1 Cl1 109.87(5)
O1 Ga1 Cl2 106.58(5)
O1 Ga1 N1 101.30(7)
N1 Ga1 Cl1 114.03(5)
N1 Ga1 Cl2 115.31(5)
C2 O1 Ga1 121.16(13)
C4 N1 Ga1 119.24(14)
C4 N1 C7 121.09(17)
C7 N1 Ga1 119.56(13)
N1 C4 C3 123.93(18)
N1 C4 C5 120.23(19)
C3 C4 C5 115.84(18)
O1 C2 C3 125.26(19)
O1 C2 C1 113.53(17)
C3 C2 C1 121.20(18)
C4 C3 H3 115.9
C2 C3 C4 128.23(19)
C2 C3 H3 115.9
N1 C7 H7 108.5
N1 C7 C6 109.89(17)
N1 C7 C8 109.96(17)
C6 C7 H7 108.5
C8 C7 H7 108.5
C8 C7 C6 111.31(18)
C7 C6 H6A 109.5
C7 C6 H6B 109.5
C7 C6 H6C 109.5
H6A C6 H6B 109.5
H6A C6 H6C 109.5
H6B C6 H6C 109.5
C7 C8 H8A 109.5
C7 C8 H8B 109.5
C7 C8 H8C 109.5
H8A C8 H8B 109.5
H8A C8 H8C 109.5
H8B C8 H8C 109.5
C4 C5 H5A 109.5
C4 C5 H5B 109.5
C4 C5 H5C 109.5
H5A C5 H5B 109.5
H5A C5 H5C 109.5
H5B C5 H5C 109.5
C2 C1 H1A 109.5
C2 C1 H1B 109.5
C2 C1 H1C 109.5
H1A C1 H1B 109.5
H1A C1 H1C 109.5
H1B C1 H1C 109.5

loop_
_geom_bond_atom_site_label_1
_geom_bond_atom_site_label_2
_geom_bond_distance
Ga1 Cl1 2.1661(6)
Ga1 Cl2 2.1657(6)
Ga1 O1 1.8453(15)
Ga1 N1 1.9226(17)
O1 C2 1.318(2)
N1 C4 1.324(3)
N1 C7 1.490(3)
C4 C3 1.425(3)
C4 C5 1.508(3)
C2 C3 1.364(3)
C2 C1 1.494(3)
C3 H3 0.9500
C7 H7 1.0000
C7 C6 1.529(3)
C7 C8 1.526(3)
C6 H6A 0.9800
C6 H6B 0.9800
C6 H6C 0.9800
C8 H8A 0.9800
C8 H8B 0.9800
C8 H8C 0.9800
C5 H5A 0.9800
C5 H5B 0.9800
C5 H5C 0.9800
C1 H1A 0.9800
C1 H1B 0.9800
C1 H1C 0.9800

loop_
_geom_torsion_atom_site_label_1
_geom_torsion_atom_site_label_2
_geom_torsion_atom_site_label_3
_geom_torsion_atom_site_label_4
_geom_torsion
Ga1 O1 C2 C3 -5.7(3)
Ga1 O1 C2 C1 175.22(13)
Ga1 N1 C4 C3 0.5(3)
Ga1 N1 C4 C5 -179.29(15)
Ga1 N1 C7 C6 -87.13(19)
Ga1 N1 C7 C8 35.7(2)
Cl1 Ga1 O1 C2 130.44(15)
Cl2 Ga1 O1 C2 -111.43(15)
O1 C2 C3 C4 -3.5(4)
N1 Ga1 O1 C2 9.53(17)
N1 C4 C3 C2 6.4(4)
C4 N1 C7 C6 89.0(2)
C4 N1 C7 C8 -148.2(2)
C7 N1 C4 C3 -175.60(19)
C7 N1 C4 C5 4.6(3)
C5 C4 C3 C2 -173.8(2)
C1 C2 C3 C4 175.4(2)
